data_4038411
loop_
_publ_author_name
'Castillo, Juan-Carlos'
'Castro-Agudelo, Brian'
'G\'alvez, Jaime'
'Carissan, Yannick'
'Rodr\'iguez, Jean'
'Coquerel, Yoann'

_publ_section_title
;
 Periselectivity in the aza-Diels-Alder cycloaddition between
 \a-oxoketenes and N-(5-pyrazolyl)imines: a combined experimental and
 theoretical study.
;
_journal_name_full 'The Journal of organic chemistry'
_journal_paper_doi 10.1021/acs.joc.0c00767
_journal_year 2020
_chemical_formula_moiety '4(C8 H10 O3), H2 O'
_chemical_formula_sum 'C32 H42 O13'
_chemical_formula_weight 634.65
_space_group_crystal_system triclinic
_space_group_IT_number 2
_space_group_name_Hall '-P 1'
_space_group_name_H-M_alt 'P -1'
_atom_sites_solution_hydrogens mixed
_audit_creation_date 2020-02-07
_audit_creation_method
;
Olex2 1.2
(compiled 2018.05.29 svn.r3510 for OlexSys, GUI svn.r5506)
;
_cell_angle_alpha 99.977(2)
_cell_angle_beta 101.184(2)
_cell_angle_gamma 90.391(2)
_cell_formula_units_Z 2
_cell_length_a 9.7851(2)
_cell_length_b 10.0054(3)
_cell_length_c 17.1038(4)
_cell_measurement_reflns_used 12756
_cell_measurement_temperature 295
_cell_measurement_theta_max 70.9080
_cell_measurement_theta_min 4.5740
_cell_volume 1616.47(7)
_computing_cell_refinement 'CrysAlisPro 1.171.39.46 (Rigaku OD, 2018)'
_computing_data_collection 'CrysAlisPro 1.171.39.46 (Rigaku OD, 2018)'
_computing_data_reduction 'CrysAlisPro 1.171.39.46 (Rigaku OD, 2018)'
_computing_molecular_graphics 'Olex2 (Dolomanov et al., 2009)'
_computing_publication_material 'Olex2 (Dolomanov et al., 2009)'
_computing_structure_refinement 'ShelXL (Sheldrick, 2015)'
_computing_structure_solution 'SHELXT 2014/5 (Sheldrick, 2014)'
_diffrn_ambient_temperature 295
_diffrn_detector 'CCD plate'
_diffrn_detector_area_resol_mean 5.3048
_diffrn_detector_type AtlasS2
_diffrn_measured_fraction_theta_full 0.998
_diffrn_measured_fraction_theta_max 0.986
_diffrn_measurement_details
;
List of Runs (angles in degrees, time in seconds):

  # Type    Start    End  Width  t~exp~   \w     \q     \k     \f   Frames
--------------------------------------------------------------------------
  1  \w     -9.00  16.00   1.00    1.00    --   34.00 102.00 -80.78   25
  2  \w     -1.00  24.00   1.00    1.00    --   38.00  95.00 173.18   25
  3  \w    -67.00  13.00   1.00    1.00    --  -41.07  57.00 120.00   80
  4  \w   -111.00 -13.00   1.00    1.00    --  -41.07 -57.00  60.00   98
  5  \w    -60.00 -17.00   1.00    1.00    --  -41.07 -38.00 150.00   43
  6  \w   -113.00 -65.00   1.00    1.00    --  -41.07 -38.00 150.00   48
  7  \w   -109.00 -17.00   1.00    1.00    --  -41.07 -57.00 -60.00   92
  8  \w     23.00  96.00   1.00    1.00    --   41.07-125.00 -30.00   73
  9  \w      6.00  31.00   1.00    1.00    --   42.00  88.00  79.64   25
 10  \w     12.00  37.00   1.00    1.00    --   46.00  83.00 -67.72   25
 11  \w     18.00  44.00   1.00    1.00    --   50.00  82.00-173.54   26
 12  \w     17.00  42.00   1.00    1.00    --   50.00  78.00  96.19   25
 13  \w     16.00  41.00   1.00    1.00    --   50.00  81.00 -16.39   25
 14  \w     22.00  48.00   1.00    1.00    --   54.00  74.00-102.70   26
 15  \w     29.00  55.00   1.00    1.00    --   62.00  77.00 121.89   26
 16  \w     34.00  60.00   1.00    1.00    --   66.00  75.00 -57.04   26
 17  \w    102.00 128.00   1.00    1.00    --   66.00  77.00  70.50   26
 18  \w     33.00  59.00   1.00    1.00    --   66.00  77.00   5.75   26
 19  \w    108.00 142.00   1.00    1.00    --   66.00  77.00   5.75   34
 20  \w    111.00 140.00   1.00    1.00    --   66.00  77.00-179.32   29
 21  \w     34.00  60.00   1.00    1.00    --   66.00  77.00  31.03   26
 22  \w     35.00  63.00   1.00    1.00    --   66.00  77.00-179.32   28
 23  \w     34.00  62.00   1.00    1.00    --   66.00  77.00  70.50   28
 24  \w     99.00 146.00   1.00    1.00    --   70.00  76.00 -44.36   47
 25  \w     38.00  75.00   1.00    1.00    --   70.00  76.00 -44.36   37
 26  \w     38.00  77.00   1.00    1.00    --   70.00  76.00-108.13   39
 27  \w     38.00  75.00   1.00    1.00    --   70.00  76.00 135.21   37
 28  \w     83.00 137.00   1.00    1.00    --   70.00  76.00 135.21   54
 29  \w     41.00  67.00   1.00    1.00    --   70.00  76.00  45.36   26
 30  \w     41.00  71.00   1.00    5.00    --   74.00  77.00-152.51   30
 31  \w     91.00 116.00   1.00    5.00    --  101.41-125.00  90.00   25
 32  \w    103.00 145.00   1.00    5.00    --  101.41  77.00 -60.00   42
 33  \w     41.00 105.00   1.00    5.00    --  101.41-125.00-150.00   64
 34  \w     69.00  95.00   1.00    5.00    --  101.41  77.00 -60.00   26
 35  \w     98.00 159.00   1.00    5.00    --  101.41  77.00  90.00   61
 36  \w     71.00  97.00   1.00    5.00    --  101.41  77.00  90.00   26
 37  \w     70.00 149.00   1.00    5.00    --  101.41  77.00  30.00   79
 38  \w     69.00 154.00   1.00    5.00    --  101.41  77.00 120.00   85
 39  \w     69.00  95.00   1.00    5.00    --  101.41  77.00 -90.00   26
 40  \w     69.00 163.00   1.00    5.00    --  101.41  77.00-120.00   94
 41  \w     84.00 114.00   1.00    5.00    --  101.41-125.00 -30.00   30
 42  \w    100.00 149.00   1.00    5.00    --  101.41  77.00  60.00   49
 43  \w     69.00  95.00   1.00    5.00    --  101.41  77.00  60.00   26
 44  \w     98.00 178.00   1.00    5.00    --  101.41  77.00 -90.00   80
 45  \w    118.00 152.00   1.00    5.00    --  101.41  77.00 150.00   34
 46  \w     69.00 113.00   1.00    5.00    --  101.41  77.00 150.00   44
 47  \w     69.00 177.00   1.00    5.00    --  101.41  77.00   0.00  108
 48  \w     32.00 130.00   1.00    5.00    --  101.41 -61.00-120.00   98
 49  \w    100.00 173.00   1.00    5.00    --  101.41  77.00 -30.00   73
 50  \w     69.00  95.00   1.00    5.00    --  101.41  77.00 -30.00   26
 51  \w     44.00 132.00   1.00    5.00    --  101.41 -77.00   0.00   88
 52  \w     65.00  96.00   1.00    5.00    --  101.41-109.00-128.00   31
 53  \w     72.00 174.00   1.00    5.00    --  101.41  77.00-180.00  102
 54  \w     69.00 165.00   1.00    5.00    --  101.41  77.00-150.00   96
;
_diffrn_measurement_device 'four-circle diffractometer'
_diffrn_measurement_device_type 'SuperNova, Dual, Cu at home/near, AtlasS2'
_diffrn_measurement_method '\w scans'
_diffrn_orient_matrix_type 'CrysAlisPro convention (1999,Acta A55,543-557)'
_diffrn_orient_matrix_UB_11 -0.0531073000
_diffrn_orient_matrix_UB_12 -0.1361510000
_diffrn_orient_matrix_UB_13 0.0159032000
_diffrn_orient_matrix_UB_21 -0.0738944000
_diffrn_orient_matrix_UB_22 -0.0372933000
_diffrn_orient_matrix_UB_23 -0.0894771000
_diffrn_orient_matrix_UB_31 0.1323656000
_diffrn_orient_matrix_UB_32 -0.0674999000
_diffrn_orient_matrix_UB_33 -0.0211349000
_diffrn_radiation_monochromator mirror
_diffrn_radiation_probe x-ray
_diffrn_radiation_type CuK\a
_diffrn_radiation_wavelength 1.54184
_diffrn_reflns_av_R_equivalents 0.0342
_diffrn_reflns_av_unetI/netI 0.0219
_diffrn_reflns_Laue_measured_fraction_full 0.998
_diffrn_reflns_Laue_measured_fraction_max 0.986
_diffrn_reflns_limit_h_max 12
_diffrn_reflns_limit_h_min -11
_diffrn_reflns_limit_k_max 12
_diffrn_reflns_limit_k_min -12
_diffrn_reflns_limit_l_max 20
_diffrn_reflns_limit_l_min -20
_diffrn_reflns_number 26293
_diffrn_reflns_point_group_measured_fraction_full 0.998
_diffrn_reflns_point_group_measured_fraction_max 0.986
_diffrn_reflns_theta_full 67.684
_diffrn_reflns_theta_max 71.025
_diffrn_reflns_theta_min 4.491
_diffrn_source 'micro-focus sealed X-ray tube'
_diffrn_source_type 'SuperNova (Cu) X-ray Source'
_exptl_absorpt_coefficient_mu 0.848
_exptl_absorpt_correction_T_max 1.00000
_exptl_absorpt_correction_T_min 0.77752
_exptl_absorpt_correction_type multi-scan
_exptl_absorpt_process_details
;
CrysAlisPro 1.171.39.46 (Rigaku Oxford Diffraction, 2018)
Empirical absorption correction using spherical harmonics,
 implemented in SCALE3 ABSPACK scaling algorithm.
;
_exptl_crystal_colour colourless
_exptl_crystal_colour_primary colourless
_exptl_crystal_density_diffrn 1.304
_exptl_crystal_description needle
_exptl_crystal_F_000 676
_exptl_crystal_size_max 0.38
_exptl_crystal_size_mid 0.12
_exptl_crystal_size_min 0.05
_refine_diff_density_max 0.237
_refine_diff_density_min -0.165
_refine_diff_density_rms 0.042
_refine_ls_extinction_method none
_refine_ls_goodness_of_fit_ref 1.050
_refine_ls_hydrogen_treatment constr
_refine_ls_matrix_type full
_refine_ls_number_parameters 425
_refine_ls_number_reflns 6134
_refine_ls_number_restraints 0
_refine_ls_restrained_S_all 1.050
_refine_ls_R_factor_all 0.0550
_refine_ls_R_factor_gt 0.0492
_refine_ls_shift/su_max 0.002
_refine_ls_shift/su_mean 0.000
_refine_ls_structure_factor_coef Fsqd
_refine_ls_weighting_details 'w=1/[\s^2^(Fo^2^)+(0.0921P)^2^+0.2391P] where P=(Fo^2^+2Fc^2^)/3'
_refine_ls_weighting_scheme calc
_refine_ls_wR_factor_gt 0.1466
_refine_ls_wR_factor_ref 0.1554
_reflns_Friedel_coverage 0.000
_reflns_number_gt 5239
_reflns_number_total 6134
_reflns_threshold_expression 'I > 2\s(I)'
_cod_data_source_file jo0c00767_si_001.cif
_cod_data_source_block bca180
_cod_database_code 4038411
_shelx_shelxl_version_number 2016/4
_chemical_oxdiff_formula 'c10 h12 o4'
_shelx_space_group_comment
;
The symmetry employed for this shelxl refinement is uniquely defined
by the following loop, which should always be used as a source of
symmetry information in preference to the above space-group names.
They are only intended as comments.
;
_shelx_estimated_absorpt_t_max 0.959
_shelx_estimated_absorpt_t_min 0.739
_reflns_odcompleteness_completeness 99.96
_reflns_odcompleteness_iscentric 1
_reflns_odcompleteness_theta 64.99
_olex2_refinement_description
;
1. Fixed Uiso
 At 1.5 times of:
  All C(H,H,H) groups, All O(H) groups, All O(H,H) groups
2.a Free rotating group:
 O13(H13A,H13B)
2.b Idealised Me refined as rotating group:
 C6(H6A,H6B,H6C), C7(H7A,H7B,H7C), C8(H8A,H8B,H8C), C14(H14A,H14B,H14C),
 C15(H15A,H15B,H15C), C16(H16A,H16B,H16C), C22(H22A,H22B,H22C), C23(H23A,H23B,
 H23C), C24(H24A,H24B,H24C), C30(H30A,H30B,H30C), C31(H31A,H31B,H31C), C32(H32A,
 H32B,H32C)
2.c Idealised tetrahedral OH refined as rotating group:
 O3(H3), O6(H6), O9(H9), O12(H12)
;
_olex2_submission_special_instructions 'No special instructions were received'
_oxdiff_exptl_absorpt_empirical_details
;
Empirical correction (ABSPACK) includes:
- Absorption correction using spherical harmonics
- Frame scaling
- Detector area scaling
;
_oxdiff_exptl_absorpt_empirical_full_max 1.436
_oxdiff_exptl_absorpt_empirical_full_min 0.711

loop_
_space_group_symop_operation_xyz
'x, y, z'
'-x, -y, -z'

loop_
_atom_site_label
_atom_site_type_symbol
_atom_site_fract_x
_atom_site_fract_y
_atom_site_fract_z
_atom_site_U_iso_or_equiv
_atom_site_adp_type
_atom_site_occupancy
_atom_site_site_symmetry_order
_atom_site_calc_flag
_atom_site_refinement_flags_posn
_atom_site_refinement_flags_adp
_atom_site_refinement_flags_occupancy
_atom_site_disorder_assembly
_atom_site_disorder_group
O1 O 1.04253(12) 0.37148(12) 0.59591(7) 0.0589(3) Uani 1 1 d . . . . .
O2 O 1.23428(14) 0.26068(16) 0.60431(9) 0.0784(4) Uani 1 1 d . . . . .
O3 O 0.93724(14) 0.25370(16) 0.79160(8) 0.0737(4) Uani 1 1 d . . . . .
H3 H 0.993977 0.204852 0.813379 0.110 Uiso 1 1 calc GR . . . .
C1 C 1.13258(17) 0.28868(17) 0.63481(10) 0.0561(4) Uani 1 1 d . . . . .
C2 C 1.09991(16) 0.24510(16) 0.70400(10) 0.0536(4) Uani 1 1 d . . . . .
C3 C 0.98012(17) 0.28741(17) 0.72790(10) 0.0528(4) Uani 1 1 d . . . . .
C4 C 0.88723(16) 0.37427(17) 0.68570(10) 0.0528(4) Uani 1 1 d . . . . .
C5 C 0.92293(16) 0.41353(17) 0.62117(10) 0.0544(4) Uani 1 1 d . . . . .
C6 C 1.1992(2) 0.1550(2) 0.74631(13) 0.0741(5) Uani 1 1 d . . . . .
H6A H 1.234367 0.091386 0.706898 0.111 Uiso 1 1 calc GR . . . .
H6B H 1.151533 0.106499 0.777532 0.111 Uiso 1 1 calc GR . . . .
H6C H 1.275404 0.209303 0.781592 0.111 Uiso 1 1 calc GR . . . .
C7 C 0.75733(19) 0.4175(2) 0.71532(13) 0.0721(5) Uani 1 1 d . . . . .
H7A H 0.701304 0.338681 0.715828 0.108 Uiso 1 1 calc GR . . . .
H7B H 0.705564 0.472270 0.679971 0.108 Uiso 1 1 calc GR . . . .
H7C H 0.781829 0.469431 0.769141 0.108 Uiso 1 1 calc GR . . . .
C8 C 0.8486(2) 0.5049(2) 0.56839(13) 0.0748(5) Uani 1 1 d . . . . .
H8A H 0.908846 0.581832 0.569821 0.112 Uiso 1 1 calc GR . . . .
H8B H 0.766282 0.535455 0.587562 0.112 Uiso 1 1 calc GR . . . .
H8C H 0.822958 0.456332 0.513793 0.112 Uiso 1 1 calc GR . . . .
O4 O 0.78801(12) 0.08480(12) 0.50453(7) 0.0572(3) Uani 1 1 d . . . . .
O5 O 0.69832(16) 0.21950(16) 0.42112(9) 0.0872(5) Uani 1 1 d . . . . .
O6 O 0.47793(14) 0.13760(15) 0.63161(8) 0.0708(4) Uani 1 1 d . . . . .
H6 H 0.415394 0.183785 0.612612 0.106 Uiso 1 1 calc GR . . . .
C9 C 0.68570(18) 0.16931(17) 0.48005(10) 0.0562(4) Uani 1 1 d . . . . .
C10 C 0.57548(16) 0.19347(15) 0.52301(9) 0.0503(3) Uani 1 1 d . . . . .
C11 C 0.57595(16) 0.12704(16) 0.58670(9) 0.0502(3) Uani 1 1 d . . . . .
C12 C 0.68569(17) 0.04060(16) 0.61176(9) 0.0521(4) Uani 1 1 d . . . . .
C13 C 0.78824(17) 0.02212(16) 0.56969(9) 0.0516(3) Uani 1 1 d . . . . .
C14 C 0.46821(19) 0.29034(19) 0.49669(12) 0.0649(4) Uani 1 1 d . . . . .
H14A H 0.480315 0.372836 0.535933 0.097 Uiso 1 1 calc GR . . . .
H14B H 0.376870 0.250413 0.492091 0.097 Uiso 1 1 calc GR . . . .
H14C H 0.478423 0.310119 0.445121 0.097 Uiso 1 1 calc GR . . . .
C15 C 0.6815(2) -0.0262(2) 0.68370(12) 0.0767(6) Uani 1 1 d . . . . .
H15A H 0.697715 0.041400 0.732111 0.115 Uiso 1 1 calc GR . . . .
H15B H 0.752470 -0.091860 0.687741 0.115 Uiso 1 1 calc GR . . . .
H15C H 0.591768 -0.070711 0.677138 0.115 Uiso 1 1 calc GR . . . .
C16 C 0.91123(19) -0.0637(2) 0.58267(12) 0.0671(5) Uani 1 1 d . . . . .
H16A H 0.896918 -0.144761 0.542233 0.101 Uiso 1 1 calc GR . . . .
H16B H 0.922972 -0.087786 0.635454 0.101 Uiso 1 1 calc GR . . . .
H16C H 0.993169 -0.014111 0.578690 0.101 Uiso 1 1 calc GR . . . .
O7 O 0.76540(12) 0.48433(12) 0.13575(6) 0.0606(3) Uani 1 1 d . . . . .
O8 O 0.57054(14) 0.55708(15) 0.17036(8) 0.0773(4) Uani 1 1 d . . . . .
O9 O 0.85239(12) 0.26278(13) 0.31499(7) 0.0630(3) Uani 1 1 d . . . . .
H9 H 0.793907 0.267448 0.343710 0.095 Uiso 1 1 calc GR . . . .
C17 C 0.67284(17) 0.48866(17) 0.18618(10) 0.0556(4) Uani 1 1 d . . . . .
C18 C 0.70026(16) 0.41566(16) 0.25132(9) 0.0504(3) Uani 1 1 d . . . . .
C19 C 0.81524(15) 0.33839(15) 0.25773(9) 0.0476(3) Uani 1 1 d . . . . .
C20 C 0.90841(17) 0.33245(17) 0.20170(9) 0.0538(4) Uani 1 1 d . . . . .
C21 C 0.88070(18) 0.40796(18) 0.14359(9) 0.0568(4) Uani 1 1 d . . . . .
C22 C 0.5999(2) 0.4287(2) 0.30763(12) 0.0695(5) Uani 1 1 d . . . . .
H22A H 0.541071 0.503267 0.298703 0.104 Uiso 1 1 calc GR . . . .
H22B H 0.650533 0.444956 0.362606 0.104 Uiso 1 1 calc GR . . . .
H22C H 0.543476 0.346345 0.297736 0.104 Uiso 1 1 calc GR . . . .
C23 C 1.0310(2) 0.2447(2) 0.21089(14) 0.0786(6) Uani 1 1 d . . . . .
H23A H 1.087209 0.270804 0.264160 0.118 Uiso 1 1 calc GR . . . .
H23B H 1.085528 0.255364 0.171186 0.118 Uiso 1 1 calc GR . . . .
H23C H 0.999340 0.151472 0.203253 0.118 Uiso 1 1 calc GR . . . .
C24 C 0.9631(2) 0.4238(3) 0.08065(12) 0.0816(6) Uani 1 1 d . . . . .
H24A H 0.902867 0.449914 0.034893 0.122 Uiso 1 1 calc GR . . . .
H24B H 1.003577 0.339211 0.063772 0.122 Uiso 1 1 calc GR . . . .
H24C H 1.035787 0.492620 0.102797 0.122 Uiso 1 1 calc GR . . . .
O10 O 0.67473(12) 0.08531(12) 0.07536(7) 0.0614(3) Uani 1 1 d . . . . .
O11 O 0.82482(16) 0.08237(17) -0.00387(10) 0.0891(5) Uani 1 1 d . . . . .
O12 O 0.42095(14) 0.33992(16) -0.03722(8) 0.0755(4) Uani 1 1 d . . . . .
H12 H 0.447741 0.362628 -0.075741 0.113 Uiso 1 1 calc GR . . . .
C25 C 0.71488(18) 0.12929(18) 0.01111(11) 0.0598(4) Uani 1 1 d . . . . .
C26 C 0.63047(17) 0.21937(17) -0.02973(9) 0.0541(4) Uani 1 1 d . . . . .
C27 C 0.51125(17) 0.25771(16) -0.00394(9) 0.0527(4) Uani 1 1 d . . . . .
C28 C 0.47164(17) 0.21027(18) 0.06378(10) 0.0561(4) Uani 1 1 d . . . . .
C29 C 0.55562(18) 0.12634(17) 0.10047(10) 0.0562(4) Uani 1 1 d . . . . .
C30 C 0.6754(2) 0.2687(2) -0.09942(12) 0.0733(5) Uani 1 1 d . . . . .
H30A H 0.692769 0.365321 -0.086290 0.110 Uiso 1 1 calc GR . . . .
H30B H 0.603036 0.246834 -0.146887 0.110 Uiso 1 1 calc GR . . . .
H30C H 0.759053 0.225437 -0.109573 0.110 Uiso 1 1 calc GR . . . .
C31 C 0.3392(2) 0.2579(3) 0.08997(14) 0.0833(6) Uani 1 1 d . . . . .
H31A H 0.347970 0.354093 0.109635 0.125 Uiso 1 1 calc GR . . . .
H31B H 0.322773 0.211926 0.132294 0.125 Uiso 1 1 calc GR . . . .
H31C H 0.262544 0.238195 0.044688 0.125 Uiso 1 1 calc GR . . . .
C32 C 0.5390(2) 0.0657(2) 0.17209(12) 0.0774(6) Uani 1 1 d . . . . .
H32A H 0.557041 -0.029290 0.162215 0.116 Uiso 1 1 calc GR . . . .
H32B H 0.445608 0.077036 0.181033 0.116 Uiso 1 1 calc GR . . . .
H32C H 0.603781 0.110456 0.219078 0.116 Uiso 1 1 calc GR . . . .
O13 O 1.03080(19) 0.1067(2) 0.90421(12) 0.1012(6) Uani 1 1 d . . . . .
H13A H 1.092744 0.057523 0.925576 0.152 Uiso 1 1 d G . . . .
H13B H 0.960103 0.092793 0.924318 0.152 Uiso 1 1 d G . . . .

loop_
_atom_site_aniso_label
_atom_site_aniso_U_11
_atom_site_aniso_U_22
_atom_site_aniso_U_33
_atom_site_aniso_U_23
_atom_site_aniso_U_13
_atom_site_aniso_U_12
O1 0.0508(6) 0.0763(7) 0.0603(6) 0.0290(5) 0.0215(5) 0.0168(5)
O2 0.0576(7) 0.1070(10) 0.0858(9) 0.0327(8) 0.0367(7) 0.0292(7)
O3 0.0656(8) 0.1008(10) 0.0742(8) 0.0479(7) 0.0322(6) 0.0254(7)
C1 0.0458(8) 0.0664(9) 0.0613(9) 0.0186(7) 0.0165(7) 0.0123(7)
C2 0.0447(8) 0.0598(8) 0.0617(9) 0.0215(7) 0.0136(7) 0.0122(6)
C3 0.0480(8) 0.0619(9) 0.0554(8) 0.0224(7) 0.0161(6) 0.0085(7)
C4 0.0434(8) 0.0634(9) 0.0567(8) 0.0192(7) 0.0140(6) 0.0127(6)
C5 0.0450(8) 0.0650(9) 0.0581(9) 0.0212(7) 0.0130(7) 0.0119(7)
C6 0.0613(11) 0.0848(12) 0.0875(13) 0.0402(10) 0.0194(9) 0.0256(9)
C7 0.0546(10) 0.0958(13) 0.0770(12) 0.0307(10) 0.0258(9) 0.0258(9)
C8 0.0688(12) 0.0884(13) 0.0778(12) 0.0416(10) 0.0160(9) 0.0257(10)
O4 0.0546(6) 0.0716(7) 0.0622(6) 0.0336(5) 0.0325(5) 0.0220(5)
O5 0.0971(10) 0.1114(11) 0.0885(9) 0.0700(9) 0.0570(8) 0.0396(8)
O6 0.0634(7) 0.0960(9) 0.0764(8) 0.0450(7) 0.0436(6) 0.0311(6)
C9 0.0608(9) 0.0632(9) 0.0600(9) 0.0328(7) 0.0293(7) 0.0175(7)
C10 0.0505(8) 0.0552(8) 0.0551(8) 0.0240(6) 0.0215(6) 0.0144(6)
C11 0.0492(8) 0.0599(8) 0.0515(8) 0.0218(6) 0.0236(6) 0.0120(6)
C12 0.0545(8) 0.0625(8) 0.0494(8) 0.0262(7) 0.0201(6) 0.0140(7)
C13 0.0526(8) 0.0591(8) 0.0520(8) 0.0246(6) 0.0186(6) 0.0142(7)
C14 0.0648(10) 0.0698(10) 0.0748(11) 0.0365(8) 0.0275(9) 0.0257(8)
C15 0.0829(13) 0.1020(14) 0.0670(11) 0.0520(10) 0.0343(10) 0.0311(11)
C16 0.0590(10) 0.0825(11) 0.0702(11) 0.0301(9) 0.0224(8) 0.0275(9)
O7 0.0648(7) 0.0784(7) 0.0490(6) 0.0347(5) 0.0157(5) 0.0119(6)
O8 0.0708(8) 0.1004(10) 0.0774(8) 0.0564(7) 0.0187(6) 0.0348(7)
O9 0.0583(7) 0.0860(8) 0.0641(7) 0.0491(6) 0.0265(5) 0.0297(6)
C17 0.0556(9) 0.0664(9) 0.0517(8) 0.0301(7) 0.0097(7) 0.0134(7)
C18 0.0501(8) 0.0627(8) 0.0466(7) 0.0269(6) 0.0138(6) 0.0143(7)
C19 0.0464(8) 0.0586(8) 0.0453(7) 0.0255(6) 0.0128(6) 0.0116(6)
C20 0.0520(8) 0.0685(9) 0.0492(8) 0.0232(7) 0.0192(7) 0.0104(7)
C21 0.0582(9) 0.0732(10) 0.0466(8) 0.0229(7) 0.0183(7) 0.0051(8)
C22 0.0655(11) 0.0903(12) 0.0716(11) 0.0440(9) 0.0326(9) 0.0331(9)
C23 0.0687(12) 0.1007(14) 0.0867(13) 0.0426(11) 0.0409(10) 0.0327(10)
C24 0.0877(14) 0.1124(16) 0.0614(11) 0.0369(10) 0.0362(10) 0.0073(12)
O10 0.0623(7) 0.0725(7) 0.0611(7) 0.0384(6) 0.0167(5) 0.0178(5)
O11 0.0756(9) 0.1119(11) 0.1077(11) 0.0636(9) 0.0454(8) 0.0478(8)
O12 0.0641(8) 0.1047(10) 0.0765(8) 0.0559(8) 0.0233(6) 0.0352(7)
C25 0.0571(9) 0.0695(10) 0.0644(10) 0.0335(8) 0.0207(8) 0.0179(8)
C26 0.0523(9) 0.0664(9) 0.0523(8) 0.0295(7) 0.0144(7) 0.0112(7)
C27 0.0511(8) 0.0642(9) 0.0496(8) 0.0274(7) 0.0105(6) 0.0118(7)
C28 0.0530(9) 0.0727(10) 0.0506(8) 0.0262(7) 0.0163(7) 0.0098(7)
C29 0.0593(9) 0.0665(9) 0.0496(8) 0.0256(7) 0.0137(7) 0.0050(7)
C30 0.0677(11) 0.1005(14) 0.0716(11) 0.0503(10) 0.0303(9) 0.0202(10)
C31 0.0688(12) 0.1196(17) 0.0813(13) 0.0453(12) 0.0379(10) 0.0302(11)
C32 0.0909(14) 0.0939(14) 0.0615(10) 0.0440(10) 0.0224(10) 0.0073(11)
O13 0.0950(12) 0.1369(14) 0.1050(12) 0.0802(11) 0.0470(10) 0.0533(10)

loop_
_atom_type_symbol
_atom_type_description
_atom_type_scat_dispersion_real
_atom_type_scat_dispersion_imag
_atom_type_scat_source
C C 0.0181 0.0091 'International Tables Vol C Tables 4.2.6.8 and 6.1.1.4'
H H 0.0000 0.0000 'International Tables Vol C Tables 4.2.6.8 and 6.1.1.4'
O O 0.0492 0.0322 'International Tables Vol C Tables 4.2.6.8 and 6.1.1.4'

loop_
_geom_angle_atom_site_label_1
_geom_angle_atom_site_label_2
_geom_angle_atom_site_label_3
_geom_angle
_geom_angle_site_symmetry_1
_geom_angle_site_symmetry_3
_geom_angle_publ_flag
C5 O1 C1 122.60(13) . . ?
C3 O3 H3 109.5 . . ?
O1 C1 C2 118.44(14) . . ?
O2 C1 O1 114.21(15) . . ?
O2 C1 C2 127.36(16) . . ?
C1 C2 C6 118.06(15) . . ?
C3 C2 C1 118.08(15) . . ?
C3 C2 C6 123.86(16) . . ?
O3 C3 C2 124.10(15) . . ?
O3 C3 C4 113.63(14) . . ?
C2 C3 C4 122.27(15) . . ?
C3 C4 C7 119.60(15) . . ?
C5 C4 C3 117.50(14) . . ?
C5 C4 C7 122.90(15) . . ?
O1 C5 C8 110.32(15) . . ?
C4 C5 O1 121.12(14) . . ?
C4 C5 C8 128.56(16) . . ?
C2 C6 H6A 109.5 . . ?
C2 C6 H6B 109.5 . . ?
C2 C6 H6C 109.5 . . ?
H6A C6 H6B 109.5 . . ?
H6A C6 H6C 109.5 . . ?
H6B C6 H6C 109.5 . . ?
C4 C7 H7A 109.5 . . ?
C4 C7 H7B 109.5 . . ?
C4 C7 H7C 109.5 . . ?
H7A C7 H7B 109.5 . . ?
H7A C7 H7C 109.5 . . ?
H7B C7 H7C 109.5 . . ?
C5 C8 H8A 109.5 . . ?
C5 C8 H8B 109.5 . . ?
C5 C8 H8C 109.5 . . ?
H8A C8 H8B 109.5 . . ?
H8A C8 H8C 109.5 . . ?
H8B C8 H8C 109.5 . . ?
C9 O4 C13 122.16(12) . . ?
C11 O6 H6 109.5 . . ?
O4 C9 C10 119.36(13) . . ?
O5 C9 O4 115.60(14) . . ?
O5 C9 C10 125.04(15) . . ?
C9 C10 C14 118.07(14) . . ?
C11 C10 C9 117.46(14) . . ?
C11 C10 C14 124.46(14) . . ?
O6 C11 C10 124.23(14) . . ?
O6 C11 C12 113.83(13) . . ?
C10 C11 C12 121.93(13) . . ?
C11 C12 C15 119.10(14) . . ?
C13 C12 C11 118.29(13) . . ?
C13 C12 C15 122.61(15) . . ?
O4 C13 C16 110.81(13) . . ?
C12 C13 O4 120.75(14) . . ?
C12 C13 C16 128.44(15) . . ?
C10 C14 H14A 109.5 . . ?
C10 C14 H14B 109.5 . . ?
C10 C14 H14C 109.5 . . ?
H14A C14 H14B 109.5 . . ?
H14A C14 H14C 109.5 . . ?
H14B C14 H14C 109.5 . . ?
C12 C15 H15A 109.5 . . ?
C12 C15 H15B 109.5 . . ?
C12 C15 H15C 109.5 . . ?
H15A C15 H15B 109.5 . . ?
H15A C15 H15C 109.5 . . ?
H15B C15 H15C 109.5 . . ?
C13 C16 H16A 109.5 . . ?
C13 C16 H16B 109.5 . . ?
C13 C16 H16C 109.5 . . ?
H16A C16 H16B 109.5 . . ?
H16A C16 H16C 109.5 . . ?
H16B C16 H16C 109.5 . . ?
C17 O7 C21 122.39(11) . . ?
C19 O9 H9 109.5 . . ?
O7 C17 C18 118.85(14) . . ?
O8 C17 O7 115.72(13) . . ?
O8 C17 C18 125.43(16) . . ?
C17 C18 C22 117.12(14) . . ?
C19 C18 C17 117.96(14) . . ?
C19 C18 C22 124.91(13) . . ?
O9 C19 C18 124.43(14) . . ?
O9 C19 C20 113.87(13) . . ?
C18 C19 C20 121.70(13) . . ?
C19 C20 C23 119.35(14) . . ?
C21 C20 C19 117.72(15) . . ?
C21 C20 C23 122.93(15) . . ?
O7 C21 C24 110.54(14) . . ?
C20 C21 O7 121.28(14) . . ?
C20 C21 C24 128.18(17) . . ?
C18 C22 H22A 109.5 . . ?
C18 C22 H22B 109.5 . . ?
C18 C22 H22C 109.5 . . ?
H22A C22 H22B 109.5 . . ?
H22A C22 H22C 109.5 . . ?
H22B C22 H22C 109.5 . . ?
C20 C23 H23A 109.5 . . ?
C20 C23 H23B 109.5 . . ?
C20 C23 H23C 109.5 . . ?
H23A C23 H23B 109.5 . . ?
H23A C23 H23C 109.5 . . ?
H23B C23 H23C 109.5 . . ?
C21 C24 H24A 109.5 . . ?
C21 C24 H24B 109.5 . . ?
C21 C24 H24C 109.5 . . ?
H24A C24 H24B 109.5 . . ?
H24A C24 H24C 109.5 . . ?
H24B C24 H24C 109.5 . . ?
C29 O10 C25 121.71(12) . . ?
C27 O12 H12 109.5 . . ?
O10 C25 C26 119.09(15) . . ?
O11 C25 O10 113.51(15) . . ?
O11 C25 C26 127.41(16) . . ?
C25 C26 C30 119.03(15) . . ?
C27 C26 C25 118.03(14) . . ?
C27 C26 C30 122.94(14) . . ?
O12 C27 C26 124.67(14) . . ?
O12 C27 C28 113.55(14) . . ?
C26 C27 C28 121.78(14) . . ?
C27 C28 C31 119.16(15) . . ?
C29 C28 C27 117.67(15) . . ?
C29 C28 C31 123.17(16) . . ?
O10 C29 C32 110.47(15) . . ?
C28 C29 O10 121.73(14) . . ?
C28 C29 C32 127.79(17) . . ?
C26 C30 H30A 109.5 . . ?
C26 C30 H30B 109.5 . . ?
C26 C30 H30C 109.5 . . ?
H30A C30 H30B 109.5 . . ?
H30A C30 H30C 109.5 . . ?
H30B C30 H30C 109.5 . . ?
C28 C31 H31A 109.5 . . ?
C28 C31 H31B 109.5 . . ?
C28 C31 H31C 109.5 . . ?
H31A C31 H31B 109.5 . . ?
H31A C31 H31C 109.5 . . ?
H31B C31 H31C 109.5 . . ?
C29 C32 H32A 109.5 . . ?
C29 C32 H32B 109.5 . . ?
C29 C32 H32C 109.5 . . ?
H32A C32 H32B 109.5 . . ?
H32A C32 H32C 109.5 . . ?
H32B C32 H32C 109.5 . . ?
H13A O13 H13B 104.4 . . ?

loop_
_geom_bond_atom_site_label_1
_geom_bond_atom_site_label_2
_geom_bond_distance
_geom_bond_site_symmetry_2
_geom_bond_publ_flag
O1 C1 1.371(2) . ?
O1 C5 1.369(2) . ?
O2 C1 1.223(2) . ?
O3 H3 0.8200 . ?
O3 C3 1.334(2) . ?
C1 C2 1.420(2) . ?
C2 C3 1.361(2) . ?
C2 C6 1.499(2) . ?
C3 C4 1.441(2) . ?
C4 C5 1.339(2) . ?
C4 C7 1.497(2) . ?
C5 C8 1.490(2) . ?
C6 H6A 0.9600 . ?
C6 H6B 0.9600 . ?
C6 H6C 0.9600 . ?
C7 H7A 0.9600 . ?
C7 H7B 0.9600 . ?
C7 H7C 0.9600 . ?
C8 H8A 0.9600 . ?
C8 H8B 0.9600 . ?
C8 H8C 0.9600 . ?
O4 C9 1.3654(19) . ?
O4 C13 1.3699(18) . ?
O5 C9 1.2274(19) . ?
O6 H6 0.8200 . ?
O6 C11 1.3343(18) . ?
C9 C10 1.418(2) . ?
C10 C11 1.370(2) . ?
C10 C14 1.492(2) . ?
C11 C12 1.431(2) . ?
C12 C13 1.340(2) . ?
C12 C15 1.505(2) . ?
C13 C16 1.487(2) . ?
C14 H14A 0.9600 . ?
C14 H14B 0.9600 . ?
C14 H14C 0.9600 . ?
C15 H15A 0.9600 . ?
C15 H15B 0.9600 . ?
C15 H15C 0.9600 . ?
C16 H16A 0.9600 . ?
C16 H16B 0.9600 . ?
C16 H16C 0.9600 . ?
O7 C17 1.363(2) . ?
O7 C21 1.365(2) . ?
O8 C17 1.230(2) . ?
O9 H9 0.8200 . ?
O9 C19 1.3364(17) . ?
C17 C18 1.420(2) . ?
C18 C19 1.367(2) . ?
C18 C22 1.495(2) . ?
C19 C20 1.440(2) . ?
C20 C21 1.338(2) . ?
C20 C23 1.491(2) . ?
C21 C24 1.493(2) . ?
C22 H22A 0.9600 . ?
C22 H22B 0.9600 . ?
C22 H22C 0.9600 . ?
C23 H23A 0.9600 . ?
C23 H23B 0.9600 . ?
C23 H23C 0.9600 . ?
C24 H24A 0.9600 . ?
C24 H24B 0.9600 . ?
C24 H24C 0.9600 . ?
O10 C25 1.374(2) . ?
O10 C29 1.360(2) . ?
O11 C25 1.231(2) . ?
O12 H12 0.8200 . ?
O12 C27 1.3261(19) . ?
C25 C26 1.410(2) . ?
C26 C27 1.360(2) . ?
C26 C30 1.504(2) . ?
C27 C28 1.442(2) . ?
C28 C29 1.329(2) . ?
C28 C31 1.505(3) . ?
C29 C32 1.493(2) . ?
C30 H30A 0.9600 . ?
C30 H30B 0.9600 . ?
C30 H30C 0.9600 . ?
C31 H31A 0.9600 . ?
C31 H31B 0.9600 . ?
C31 H31C 0.9600 . ?
C32 H32A 0.9600 . ?
C32 H32B 0.9600 . ?
C32 H32C 0.9600 . ?
O13 H13A 0.8504 . ?
O13 H13B 0.8506 . ?

loop_
_geom_torsion_atom_site_label_1
_geom_torsion_atom_site_label_2
_geom_torsion_atom_site_label_3
_geom_torsion_atom_site_label_4
_geom_torsion
_geom_torsion_site_symmetry_1
_geom_torsion_site_symmetry_2
_geom_torsion_site_symmetry_3
_geom_torsion_site_symmetry_4
_geom_torsion_publ_flag
O1 C1 C2 C3 0.3(2) . . . . ?
O1 C1 C2 C6 -179.79(15) . . . . ?
O2 C1 C2 C3 -179.55(18) . . . . ?
O2 C1 C2 C6 0.3(3) . . . . ?
O3 C3 C4 C5 179.66(16) . . . . ?
O3 C3 C4 C7 0.1(2) . . . . ?
C1 O1 C5 C4 -0.5(3) . . . . ?
C1 O1 C5 C8 178.60(16) . . . . ?
C1 C2 C3 O3 179.87(16) . . . . ?
C1 C2 C3 C4 -0.2(3) . . . . ?
C2 C3 C4 C5 -0.3(3) . . . . ?
C2 C3 C4 C7 -179.79(17) . . . . ?
C3 C4 C5 O1 0.6(3) . . . . ?
C3 C4 C5 C8 -178.33(18) . . . . ?
C5 O1 C1 O2 179.92(15) . . . . ?
C5 O1 C1 C2 0.0(2) . . . . ?
C6 C2 C3 O3 0.0(3) . . . . ?
C6 C2 C3 C4 179.92(17) . . . . ?
C7 C4 C5 O1 -179.87(16) . . . . ?
C7 C4 C5 C8 1.2(3) . . . . ?
O4 C9 C10 C11 -1.5(2) . . . . ?
O4 C9 C10 C14 177.74(15) . . . . ?
O5 C9 C10 C11 178.82(19) . . . . ?
O5 C9 C10 C14 -1.9(3) . . . . ?
O6 C11 C12 C13 179.15(16) . . . . ?
O6 C11 C12 C15 -0.6(2) . . . . ?
C9 O4 C13 C12 0.8(3) . . . . ?
C9 O4 C13 C16 179.98(15) . . . . ?
C9 C10 C11 O6 -178.64(16) . . . . ?
C9 C10 C11 C12 2.5(3) . . . . ?
C10 C11 C12 C13 -1.9(3) . . . . ?
C10 C11 C12 C15 178.33(17) . . . . ?
C11 C12 C13 O4 0.2(3) . . . . ?
C11 C12 C13 C16 -178.86(17) . . . . ?
C13 O4 C9 O5 179.59(17) . . . . ?
C13 O4 C9 C10 -0.1(2) . . . . ?
C14 C10 C11 O6 2.2(3) . . . . ?
C14 C10 C11 C12 -176.69(16) . . . . ?
C15 C12 C13 O4 179.96(17) . . . . ?
C15 C12 C13 C16 0.9(3) . . . . ?
O7 C17 C18 C19 -3.4(2) . . . . ?
O7 C17 C18 C22 177.01(15) . . . . ?
O8 C17 C18 C19 176.45(17) . . . . ?
O8 C17 C18 C22 -3.2(3) . . . . ?
O9 C19 C20 C21 -178.37(15) . . . . ?
O9 C19 C20 C23 1.1(2) . . . . ?
C17 O7 C21 C20 0.2(3) . . . . ?
C17 O7 C21 C24 -179.56(16) . . . . ?
C17 C18 C19 O9 -178.82(16) . . . . ?
C17 C18 C19 C20 1.3(2) . . . . ?
C18 C19 C20 C21 1.5(2) . . . . ?
C18 C19 C20 C23 -179.06(17) . . . . ?
C19 C20 C21 O7 -2.3(3) . . . . ?
C19 C20 C21 C24 177.45(18) . . . . ?
C21 O7 C17 O8 -177.13(16) . . . . ?
C21 O7 C17 C18 2.7(2) . . . . ?
C22 C18 C19 O9 0.8(3) . . . . ?
C22 C18 C19 C20 -179.08(17) . . . . ?
C23 C20 C21 O7 178.27(17) . . . . ?
C23 C20 C21 C24 -2.0(3) . . . . ?
O10 C25 C26 C27 -0.7(3) . . . . ?
O10 C25 C26 C30 179.29(17) . . . . ?
O11 C25 C26 C27 179.1(2) . . . . ?
O11 C25 C26 C30 -0.8(3) . . . . ?
O12 C27 C28 C29 179.45(16) . . . . ?
O12 C27 C28 C31 -1.0(3) . . . . ?
C25 O10 C29 C28 0.5(3) . . . . ?
C25 O10 C29 C32 -178.82(16) . . . . ?
C25 C26 C27 O12 -178.91(17) . . . . ?
C25 C26 C27 C28 0.9(3) . . . . ?
C26 C27 C28 C29 -0.4(3) . . . . ?
C26 C27 C28 C31 179.23(18) . . . . ?
C27 C28 C29 O10 -0.3(3) . . . . ?
C27 C28 C29 C32 178.83(18) . . . . ?
C29 O10 C25 O11 -179.81(16) . . . . ?
C29 O10 C25 C26 0.1(3) . . . . ?
C30 C26 C27 O12 1.1(3) . . . . ?
C30 C26 C27 C28 -179.15(17) . . . . ?
C31 C28 C29 O10 -179.90(18) . . . . ?
C31 C28 C29 C32 -0.7(3) . . . . ?
